data_1526693
loop_
_publ_author_name
'Koch-Mueller, M.'
'Kahlenberg, V.'
'Schmidt, C.'
'Wirth, R.'

_publ_section_title
;
 Location of (O H) groups and oxidation processes in triclinic chloritoid
;
_journal_name_full 'Physics and Chemistry of Minerals (Germany)'
_journal_page_first 703
_journal_page_last 712
_journal_volume 27
_journal_year 2000
_chemical_formula_sum 'Al3.84 Fe1.56 H4 Mg0.6 O14 Si2'
_chemical_name_systematic '(Fe1.4 Mg0.6) (Fe0.16 Al3.84) Si2 O10 (O H)4'
_space_group_IT_number 2
_symmetry_space_group_name_Hall '-P 1'
_symmetry_space_group_name_H-M 'P -1'
_cell_angle_alpha 83.53
_cell_angle_beta 76.68
_cell_angle_gamma 60.06
_cell_formula_units_Z 1
_cell_length_a 5.4744
_cell_length_b 5.4766
_cell_length_c 9.1505
_cell_volume 231.335
_citation_journal_id_ASTM PCMIDU
_cod_data_source_file Koch-Mueller_PCMIDU_2000_380.cif
_cod_data_source_block H4Al3.84Fe1.56Mg0.6O14Si2
_cod_original_cell_volume 231.3345
_cod_original_formula_sum 'H4 Al3.84 Fe1.56 Mg0.6 O14 Si2'
_cod_database_code 1526693

loop_
_symmetry_equiv_pos_as_xyz
x,y,z
-x,-y,-z

loop_
_atom_site_label
_atom_site_type_symbol
_atom_site_fract_x
_atom_site_fract_y
_atom_site_fract_z
_atom_site_occupancy
_atom_site_U_iso_or_equiv
O3 O-2 0.3529 0.0013 0.872 1 0.0
O1 O-2 0.0284 0.6954 0.8935 1 0.0
O4 O-2 0.1263 0.1619 0.624 1 0.0
Al1 Al+3 0 0 0 0.844 0.0
Fe2 Fe+2 0.3304 0.3378 -0.0012 0.701 0.0
O6 O-2 0.6142 0.1627 0.6253 1 0.0
Mg2 Mg+2 0.3304 0.3378 -0.0012 0.299 0.0
Al2 Al+3 0 0.5 0.5 1 0.0
Fe1 Fe+3 0 0 0 0.156 0.0
Si1 Si+4 0.4272 -0.0001 0.6873 1 0.0
O2 O-2 0.7234 0.3046 0.8988 1 0.0
O7 O-2 0.13 0.6675 0.5958 1 0.0
Al4 Al+3 0.5 0.5 0.5 1 0.0
O5 O-2 0.6151 0.6748 0.6244 1 0.0
Al3 Al+3 0 0 0.5 1 0.0
